data_4513387
loop_
_publ_author_name
'Talsi, Evgenii P.'
'Rybalova, Tatyana V.'
'Bryliakov, Konstantin P.'

_publ_section_title
;
 Isoinversion Behavior in the Enantioselective Oxidations of
 Pyridylmethylthiobenzimidazoles to Chiral Proton Pump Inhibitors on
 Titanium Salalen Complexes
;
_journal_issue 8
_journal_name_full 'ACS Catalysis'
_journal_page_first 4673
_journal_paper_doi 10.1021/acscatal.5b01212
_journal_volume 5
_journal_year 2015
_chemical_absolute_configuration rmad
_chemical_formula_moiety 'C64 H56 Br4 N4 O6 Ti2'
_chemical_formula_sum 'C64 H56 Br4 N4 O6 Ti2'
_chemical_formula_weight 1392.57
_chemical_name_common (/l,R,R,SN-/l,R,R,SN)-Ti-3B
_chemical_name_systematic
; 
 ? 
;
_space_group_IT_number 1
_space_group_name_Hall 'P 1'
_symmetry_cell_setting triclinic
_symmetry_space_group_name_Hall 'P 1'
_symmetry_space_group_name_H-M 'P 1'
_atom_sites_solution_hydrogens geom
_atom_sites_solution_primary direct
_atom_sites_solution_secondary difmap
_audit_creation_method SHELXL-97
_cell_angle_alpha 108.3530(10)
_cell_angle_beta 90.6470(10)
_cell_angle_gamma 116.0890(10)
_cell_formula_units_Z 2
_cell_length_a 13.8302(5)
_cell_length_b 15.4438(5)
_cell_length_c 16.7517(6)
_cell_measurement_reflns_used 9597
_cell_measurement_temperature 200(2)
_cell_measurement_theta_max 26.31
_cell_measurement_theta_min 2.28
_cell_volume 3002.56(19)
_computing_cell_refinement 'Bruker SAINT'
_computing_data_collection 'Bruker APEX2'
_computing_data_reduction 'Bruker SAINT'
_computing_molecular_graphics 'Bruker SHELXTL'
_computing_publication_material 'Bruker SHELXTL'
_computing_structure_refinement 'SHELXL-97 (Sheldrick, 2008)'
_computing_structure_solution 'SHELXS-97 (Sheldrick, 2008)'
_diffrn_ambient_temperature 200(2)
_diffrn_measured_fraction_theta_full 0.998
_diffrn_measured_fraction_theta_max 0.998
_diffrn_measurement_device_type 'Bruker APEX-II CCD'
_diffrn_measurement_method '\f and \w scans'
_diffrn_radiation_monochromator graphite
_diffrn_radiation_source 'fine-focus sealed tube'
_diffrn_radiation_type MoK\a
_diffrn_radiation_wavelength 0.71073
_diffrn_reflns_av_R_equivalents 0.0413
_diffrn_reflns_av_sigmaI/netI 0.0504
_diffrn_reflns_limit_h_max 17
_diffrn_reflns_limit_h_min -17
_diffrn_reflns_limit_k_max 19
_diffrn_reflns_limit_k_min -19
_diffrn_reflns_limit_l_max 21
_diffrn_reflns_limit_l_min -21
_diffrn_reflns_number 97074
_diffrn_reflns_theta_full 27.18
_diffrn_reflns_theta_max 27.18
_diffrn_reflns_theta_min 1.30
_exptl_absorpt_coefficient_mu 2.982
_exptl_absorpt_correction_T_max 0.2612
_exptl_absorpt_correction_T_min 0.1723
_exptl_absorpt_correction_type multi-scan
_exptl_absorpt_process_details 'SADABS-2008/1 '
_exptl_crystal_colour yellow
_exptl_crystal_density_diffrn 1.540
_exptl_crystal_density_method 'not measured'
_exptl_crystal_description needle
_exptl_crystal_F_000 1400
_exptl_crystal_size_max 0.50
_exptl_crystal_size_mid 0.15
_exptl_crystal_size_min 0.12
_platon_squeeze_details
;
;
_refine_diff_density_max 0.779
_refine_diff_density_min -0.600
_refine_diff_density_rms 0.106
_refine_ls_abs_structure_details 'Flack H D (1983), Acta Cryst. A39, 876-881'
_refine_ls_abs_structure_Flack 0.007(3)
_refine_ls_extinction_method none
_refine_ls_goodness_of_fit_ref 1.032
_refine_ls_hydrogen_treatment constr
_refine_ls_matrix_type full
_refine_ls_number_parameters 1441
_refine_ls_number_reflns 25553
_refine_ls_number_restraints 3
_refine_ls_restrained_S_all 1.032
_refine_ls_R_factor_all 0.0399
_refine_ls_R_factor_gt 0.0314
_refine_ls_shift/su_max 0.003
_refine_ls_shift/su_mean 0.000
_refine_ls_structure_factor_coef Fsqd
_refine_ls_weighting_details 'calc w=1/[\s^2^(Fo^2^)+(0.0485P)^2^+0.0000P] where P=(Fo^2^+2Fc^2^)/3'
_refine_ls_weighting_scheme calc
_refine_ls_wR_factor_gt 0.0860
_refine_ls_wR_factor_ref 0.0886
_reflns_number_gt 22061
_reflns_number_total 25553
_reflns_threshold_expression >2sigma(I)
_cod_data_source_file cs5b01212_si_006.cif
_cod_data_source_block Ti-3b_br5
_cod_depositor_comments
;
The following automatic conversions were performed:

'_symmetry_cell_setting' value 'Triclinic' changed to 'triclinic'
according to
/usr/data/users/saulius/crontab/automatic-downloads/rss-feeds/ACS/lib/dictionaries/cif_core.dic
dictionary named 'cif_core.dic' version 2.4.2 from 2011-04-26.

Automatic conversion script
Id: cif_fix_values 3271 2015-04-21 07:52:19Z andrius 

 Adding full bibliography for 4513383--4513387.cif.
;
_cod_original_cell_volume 3002.56(18)
_cod_original_sg_symbol_H-M 'P1   '
_cod_database_code 4513387

loop_
_symmetry_equiv_pos_as_xyz
'x, y, z'

loop_
_atom_site_label
_atom_site_type_symbol
_atom_site_fract_x
_atom_site_fract_y
_atom_site_fract_z
_atom_site_U_iso_or_equiv
_atom_site_adp_type
_atom_site_occupancy
_atom_site_symmetry_multiplicity
_atom_site_calc_flag
_atom_site_refinement_flags
Ti1 Ti 0.27027(4) 1.11563(4) 0.56068(3) 0.01993(11) Uani 1 1 d .
Ti2 Ti 0.44692(4) 1.07355(4) 0.56226(3) 0.01982(11) Uani 1 1 d .
O1 O 0.35752(17) 1.11348(16) 0.63935(12) 0.0231(4) Uani 1 1 d .
O2 O 0.35762(16) 1.07179(16) 0.48408(12) 0.0222(4) Uani 1 1 d .
O3 O 0.34526(17) 1.25676(16) 0.57154(13) 0.0253(5) Uani 1 1 d .
O4 O 0.15586(17) 1.12105(18) 0.62021(14) 0.0281(5) Uani 1 1 d .
O5 O 0.37721(17) 0.93109(16) 0.54954(14) 0.0259(5) Uani 1 1 d .
O6 O 0.56136(17) 1.07549(16) 0.50135(13) 0.0249(5) Uani 1 1 d .
Br11 Br 0.32237(5) 1.53280(3) 0.39584(3) 0.06286(14) Uani 1 1 d .
Br12 Br -0.29487(3) 0.84364(4) 0.65851(3) 0.06493(15) Uani 1 1 d .
N101 N 0.1885(2) 1.0938(2) 0.43550(16) 0.0245(6) Uani 1 1 d .
N102 N 0.1517(2) 0.9493(2) 0.50900(16) 0.0243(5) Uani 1 1 d .
H102 H 0.1925 0.9149 0.4898 0.029 Uiso 1 1 calc R
C101 C 0.1321(3) 0.9837(3) 0.37866(19) 0.0264(7) Uani 1 1 d .
H101 H 0.1904 0.9640 0.3602 0.032 Uiso 1 1 calc R
C102 C 0.0570(3) 0.9563(3) 0.2980(2) 0.0342(8) Uani 1 1 d .
H12A H 0.0981 0.9970 0.2632 0.041 Uiso 1 1 calc R
H12B H -0.0038 0.9724 0.3129 0.041 Uiso 1 1 calc R
C103 C 0.0116(3) 0.8406(3) 0.2470(2) 0.0449(9) Uani 1 1 d .
H13A H -0.0355 0.8217 0.1931 0.054 Uiso 1 1 calc R
H13B H 0.0728 0.8251 0.2324 0.054 Uiso 1 1 calc R
C104 C -0.0550(4) 0.7765(3) 0.2992(3) 0.0497(11) Uani 1 1 d .
H14A H -0.1181 0.7895 0.3117 0.060 Uiso 1 1 calc R
H14B H -0.0834 0.7021 0.2657 0.060 Uiso 1 1 calc R
C105 C 0.0165(3) 0.8051(3) 0.3824(2) 0.0418(9) Uani 1 1 d .
H15A H 0.0732 0.7824 0.3696 0.050 Uiso 1 1 calc R
H15B H -0.0290 0.7682 0.4179 0.050 Uiso 1 1 calc R
C106 C 0.0720(3) 0.9211(3) 0.43268(19) 0.0266(7) Uani 1 1 d .
H106 H 0.0143 0.9408 0.4530 0.032 Uiso 1 1 calc R
C107 C 0.2056(3) 1.1645(3) 0.4060(2) 0.0360(8) Uani 1 1 d .
H107 H 0.1725 1.1437 0.3486 0.043 Uiso 1 1 calc R
C108 C 0.2720(3) 1.2754(3) 0.4525(2) 0.0344(8) Uani 1 1 d .
C109 C 0.3386(3) 1.3165(3) 0.5326(2) 0.0268(7) Uani 1 1 d .
C110 C 0.4028(3) 1.4253(3) 0.5715(2) 0.0298(7) Uani 1 1 d .
C111 C 0.3974(3) 1.4873(3) 0.5289(3) 0.0406(9) Uani 1 1 d .
H111 H 0.4397 1.5601 0.5545 0.049 Uiso 1 1 calc R
C112 C 0.3321(4) 1.4455(3) 0.4504(2) 0.0406(9) Uani 1 1 d .
C113 C 0.2695(3) 1.3409(3) 0.4116(2) 0.0416(9) Uani 1 1 d .
H113 H 0.2247 1.3130 0.3573 0.050 Uiso 1 1 calc R
C114 C 0.4750(3) 1.4743(3) 0.6566(2) 0.0329(8) Uani 1 1 d .
C115 C 0.4410(3) 1.4400(3) 0.7242(2) 0.0378(8) Uani 1 1 d .
H115 H 0.3729 1.3803 0.7149 0.045 Uiso 1 1 calc R
C116 C 0.5057(3) 1.4923(3) 0.8046(3) 0.0477(10) Uani 1 1 d .
H116 H 0.4819 1.4680 0.8499 0.057 Uiso 1 1 calc R
C117 C 0.6049(4) 1.5798(3) 0.8193(3) 0.0533(11) Uani 1 1 d .
H117 H 0.6479 1.6169 0.8750 0.064 Uiso 1 1 calc R
C118 C 0.6403(3) 1.6123(3) 0.7532(3) 0.0511(11) Uani 1 1 d .
H118 H 0.7094 1.6709 0.7626 0.061 Uiso 1 1 calc R
C119 C 0.5762(3) 1.5605(3) 0.6721(3) 0.0430(9) Uani 1 1 d .
H119 H 0.6018 1.5843 0.6268 0.052 Uiso 1 1 calc R
C120 C 0.0982(3) 0.9117(3) 0.5763(2) 0.0315(7) Uani 1 1 d .
H10A H 0.1548 0.9328 0.6250 0.038 Uiso 1 1 calc R
H10B H 0.0575 0.8354 0.5532 0.038 Uiso 1 1 calc R
C121 C 0.0205(3) 0.9545(3) 0.6071(2) 0.0322(8) Uani 1 1 d .
C122 C -0.0846(3) 0.8901(3) 0.6119(2) 0.0380(9) Uani 1 1 d .
H122 H -0.1099 0.8178 0.5938 0.046 Uiso 1 1 calc R
C123 C -0.1536(3) 0.9316(3) 0.6434(2) 0.0421(10) Uani 1 1 d .
C124 C -0.1194(3) 1.0362(4) 0.6673(2) 0.0414(10) Uani 1 1 d .
H124 H -0.1682 1.0627 0.6878 0.050 Uiso 1 1 calc R
C125 C -0.0135(3) 1.1035(3) 0.6615(2) 0.0329(8) Uani 1 1 d .
C126 C 0.0566(3) 1.0602(3) 0.62983(19) 0.0273(7) Uani 1 1 d .
C127 C 0.0241(3) 1.2144(3) 0.6872(2) 0.0331(8) Uani 1 1 d .
C128 C -0.0432(3) 1.2515(4) 0.6627(3) 0.0483(10) Uani 1 1 d .
H128 H -0.1142 1.2043 0.6300 0.058 Uiso 1 1 calc R
C129 C -0.0063(4) 1.3567(4) 0.6860(3) 0.0623(13) Uani 1 1 d .
H129 H -0.0523 1.3810 0.6688 0.075 Uiso 1 1 calc R
C130 C 0.0957(4) 1.4264(4) 0.7334(3) 0.0632(13) Uani 1 1 d .
H130 H 0.1202 1.4983 0.7484 0.076 Uiso 1 1 calc R
C131 C 0.1617(4) 1.3922(4) 0.7590(3) 0.0576(12) Uani 1 1 d .
H131 H 0.2319 1.4404 0.7926 0.069 Uiso 1 1 calc R
C132 C 0.1264(3) 1.2865(3) 0.7359(2) 0.0439(9) Uani 1 1 d .
H132 H 0.1733 1.2636 0.7539 0.053 Uiso 1 1 calc R
Br21 Br 0.37001(4) 0.66465(3) 0.74734(3) 0.05410(12) Uani 1 1 d .
Br22 Br 1.00877(4) 1.35103(4) 0.45636(4) 0.07343(16) Uani 1 1 d .
N201 N 0.5527(2) 1.09387(19) 0.67551(16) 0.0230(5) Uani 1 1 d .
N202 N 0.5561(2) 1.24346(19) 0.61533(15) 0.0210(5) Uani 1 1 d .
H202 H 0.5078 1.2713 0.6222 0.025 Uiso 1 1 calc R
C201 C 0.6477(2) 1.1982(2) 0.71358(19) 0.0229(6) Uani 1 1 d .
H201 H 0.7067 1.2010 0.6790 0.028 Uiso 1 1 calc R
C202 C 0.6959(3) 1.2289(3) 0.8072(2) 0.0323(8) Uani 1 1 d .
H22A H 0.6368 1.2197 0.8416 0.039 Uiso 1 1 calc R
H22B H 0.7259 1.1825 0.8110 0.039 Uiso 1 1 calc R
C203 C 0.7861(3) 1.3402(3) 0.8446(2) 0.0410(9) Uani 1 1 d .
H23A H 0.8095 1.3581 0.9062 0.049 Uiso 1 1 calc R
H23B H 0.8500 1.3471 0.8161 0.049 Uiso 1 1 calc R
C204 C 0.7484(3) 1.4145(3) 0.8335(2) 0.0363(8) Uani 1 1 d .
H24A H 0.8101 1.4854 0.8557 0.044 Uiso 1 1 calc R
H24B H 0.6895 1.4130 0.8670 0.044 Uiso 1 1 calc R
C205 C 0.7060(3) 1.3864(3) 0.7394(2) 0.0309(7) Uani 1 1 d .
H25A H 0.6802 1.4349 0.7336 0.037 Uiso 1 1 calc R
H25B H 0.7657 1.3916 0.7060 0.037 Uiso 1 1 calc R
C206 C 0.6118(2) 1.2762(2) 0.70494(19) 0.0232(6) Uani 1 1 d .
H206 H 0.5556 1.2745 0.7422 0.028 Uiso 1 1 calc R
C207 C 0.5365(3) 1.0231(3) 0.7055(2) 0.0265(7) Uani 1 1 d .
H207 H 0.5851 1.0423 0.7557 0.032 Uiso 1 1 calc R
C208 C 0.4518(3) 0.9167(3) 0.6710(2) 0.0261(7) Uani 1 1 d .
C209 C 0.3775(2) 0.8737(2) 0.59362(19) 0.0229(6) Uani 1 1 d .
C210 C 0.3013(3) 0.7662(3) 0.5627(2) 0.0295(7) Uani 1 1 d .
C211 C 0.2997(3) 0.7080(3) 0.6107(2) 0.0350(8) Uani 1 1 d .
H211 H 0.2478 0.6370 0.5913 0.042 Uiso 1 1 calc R
C212 C 0.3718(3) 0.7506(3) 0.6867(2) 0.0355(8) Uani 1 1 d .
C213 C 0.4478(3) 0.8534(3) 0.7167(2) 0.0335(8) Uani 1 1 d .
H213 H 0.4976 0.8815 0.7685 0.040 Uiso 1 1 calc R
C214 C 0.2263(3) 0.7161(3) 0.4794(2) 0.0316(7) Uani 1 1 d .
C215 C 0.2640(3) 0.7306(3) 0.4055(2) 0.0341(8) Uani 1 1 d .
H215 H 0.3367 0.7810 0.4090 0.041 Uiso 1 1 calc R
C216 C 0.1949(4) 0.6710(3) 0.3263(3) 0.0502(11) Uani 1 1 d .
H216 H 0.2217 0.6801 0.2760 0.060 Uiso 1 1 calc R
C217 C 0.0901(4) 0.6002(3) 0.3201(3) 0.0558(12) Uani 1 1 d .
H217 H 0.0438 0.5603 0.2659 0.067 Uiso 1 1 calc R
C218 C 0.0510(4) 0.5864(3) 0.3926(3) 0.0597(13) Uani 1 1 d .
H218 H -0.0227 0.5371 0.3880 0.072 Uiso 1 1 calc R
C219 C 0.1174(3) 0.6432(3) 0.4722(3) 0.0459(10) Uani 1 1 d .
H219 H 0.0893 0.6328 0.5218 0.055 Uiso 1 1 calc R
C220 C 0.6232(3) 1.2859(3) 0.5545(2) 0.0286(7) Uani 1 1 d .
H22C H 0.6666 1.3616 0.5832 0.034 Uiso 1 1 calc R
H22D H 0.5729 1.2731 0.5048 0.034 Uiso 1 1 calc R
C221 C 0.7003(3) 1.2436(3) 0.5218(2) 0.0287(7) Uani 1 1 d .
C222 C 0.8037(3) 1.3060(3) 0.5103(2) 0.0372(8) Uani 1 1 d .
H222 H 0.8310 1.3787 0.5296 0.045 Uiso 1 1 calc R
C223 C 0.8664(3) 1.2628(3) 0.4712(3) 0.0455(10) Uani 1 1 d .
C224 C 0.8318(3) 1.1585(3) 0.4449(2) 0.0414(9) Uani 1 1 d .
H224 H 0.8776 1.1308 0.4187 0.050 Uiso 1 1 calc R
C225 C 0.7293(3) 1.0935(3) 0.4570(2) 0.0302(7) Uani 1 1 d .
C226 C 0.6620(3) 1.1365(3) 0.49416(19) 0.0259(7) Uani 1 1 d .
C227 C 0.6870(3) 0.9799(3) 0.4288(2) 0.0319(7) Uani 1 1 d .
C228 C 0.6944(4) 0.9231(4) 0.3482(3) 0.0489(10) Uani 1 1 d .
H228 H 0.7315 0.9577 0.3114 0.059 Uiso 1 1 calc R
C229 C 0.6482(5) 0.8167(4) 0.3213(3) 0.0643(13) Uani 1 1 d .
H229 H 0.6548 0.7787 0.2666 0.077 Uiso 1 1 calc R
C230 C 0.5925(4) 0.7657(4) 0.3738(3) 0.0621(13) Uani 1 1 d .
H230 H 0.5586 0.6925 0.3542 0.074 Uiso 1 1 calc R
C231 C 0.5857(4) 0.8200(3) 0.4539(3) 0.0496(10) Uani 1 1 d .
H231 H 0.5476 0.7849 0.4901 0.060 Uiso 1 1 calc R
C232 C 0.6349(3) 0.9266(3) 0.4814(2) 0.0385(8) Uani 1 1 d .
H232 H 0.6329 0.9642 0.5379 0.046 Uiso 1 1 calc R
Ti11 Ti 1.31264(4) 2.10007(4) 1.10209(3) 0.01793(11) Uani 1 1 d .
Ti12 Ti 1.08628(4) 2.01918(4) 1.06456(3) 0.01710(10) Uani 1 1 d .
O11 O 1.21440(16) 2.06770(16) 1.01292(12) 0.0204(4) Uani 1 1 d .
O12 O 1.18309(15) 2.04533(15) 1.15186(12) 0.0190(4) Uani 1 1 d .
O13 O 1.35334(16) 2.24211(15) 1.15753(14) 0.0241(5) Uani 1 1 d .
O14 O 1.43894(17) 2.12196(16) 1.05005(14) 0.0247(5) Uani 1 1 d .
O15 O 1.03763(17) 1.87608(16) 1.00005(13) 0.0233(4) Uani 1 1 d .
O16 O 0.96331(16) 2.00673(16) 1.11886(14) 0.0236(4) Uani 1 1 d .
Br31 Br 1.73138(5) 2.60276(4) 1.41923(4) 0.0934(2) Uani 1 1 d .
Br32 Br 1.68357(3) 1.89044(3) 0.89184(3) 0.04563(10) Uani 1 1 d .
N301 N 1.3981(2) 2.12039(19) 1.22495(15) 0.0209(5) Uani 1 1 d .
N302 N 1.3047(2) 1.94796(19) 1.07988(15) 0.0205(5) Uani 1 1 d .
H302 H 1.2333 1.9037 1.0818 0.025 Uiso 1 1 calc R
C301 C 1.3719(2) 2.0204(2) 1.23475(19) 0.0220(6) Uani 1 1 d .
H301 H 1.2948 1.9897 1.2448 0.026 Uiso 1 1 calc R
C302 C 1.4442(3) 2.0261(2) 1.3072(2) 0.0269(7) Uani 1 1 d .
H32A H 1.4369 2.0689 1.3625 0.032 Uiso 1 1 calc R
H32B H 1.5216 2.0587 1.3003 0.032 Uiso 1 1 calc R
C303 C 1.4109(3) 1.9177(3) 1.3072(2) 0.0315(7) Uani 1 1 d .
H33A H 1.4595 1.9222 1.3539 0.038 Uiso 1 1 calc R
H33B H 1.3351 1.8874 1.3184 0.038 Uiso 1 1 calc R
C304 C 1.4176(3) 1.8479(3) 1.2227(2) 0.0319(7) Uani 1 1 d .
H34A H 1.3925 1.7778 1.2241 0.038 Uiso 1 1 calc R
H34B H 1.4945 1.8746 1.2138 0.038 Uiso 1 1 calc R
C305 C 1.3466(3) 1.8427(3) 1.1488(2) 0.0295(7) Uani 1 1 d .
H35A H 1.3564 1.8011 1.0940 0.035 Uiso 1 1 calc R
H35B H 1.2687 1.8080 1.1540 0.035 Uiso 1 1 calc R
C306 C 1.3765(2) 1.9498(2) 1.14820(18) 0.0201(6) Uani 1 1 d .
H306 H 1.4534 1.9809 1.1376 0.024 Uiso 1 1 calc R
C307 C 1.4592(3) 2.2055(2) 1.2836(2) 0.0277(7) Uani 1 1 d .
H307 H 1.4871 2.2033 1.3346 0.033 Uiso 1 1 calc R
C308 C 1.4900(3) 2.3061(2) 1.2791(2) 0.0279(7) Uani 1 1 d .
C309 C 1.4387(2) 2.3211(2) 1.21471(19) 0.0238(6) Uani 1 1 d .
C310 C 1.4764(3) 2.4206(3) 1.2115(2) 0.0302(7) Uani 1 1 d .
C311 C 1.5657(3) 2.5032(3) 1.2720(2) 0.0393(9) Uani 1 1 d .
H311 H 1.5938 2.5703 1.2692 0.047 Uiso 1 1 calc R
C312 C 1.6135(3) 2.4885(3) 1.3357(3) 0.0451(10) Uani 1 1 d .
C313 C 1.5759(3) 2.3920(3) 1.3403(2) 0.0389(9) Uani 1 1 d .
H313 H 1.6085 2.3836 1.3857 0.047 Uiso 1 1 calc R
C314 C 1.4236(3) 2.4386(3) 1.1446(2) 0.0294(7) Uani 1 1 d .
C315 C 1.3984(3) 2.3751(3) 1.0583(2) 0.0299(7) Uani 1 1 d .
H315 H 1.4106 2.3165 1.0422 0.036 Uiso 1 1 calc R
C316 C 1.3560(3) 2.3968(3) 0.9968(2) 0.0356(8) Uani 1 1 d .
H316 H 1.3410 2.3541 0.9384 0.043 Uiso 1 1 calc R
C317 C 1.3352(3) 2.4803(3) 1.0192(3) 0.0392(9) Uani 1 1 d .
H317 H 1.3063 2.4951 0.9764 0.047 Uiso 1 1 calc R
C318 C 1.3564(3) 2.5414(3) 1.1032(3) 0.0415(9) Uani 1 1 d .
H318 H 1.3406 2.5979 1.1187 0.050 Uiso 1 1 calc R
C319 C 1.4010(3) 2.5218(3) 1.1661(3) 0.0370(8) Uani 1 1 d .
H319 H 1.4163 2.5655 1.2241 0.044 Uiso 1 1 calc R
C320 C 1.3243(2) 1.9054(2) 0.99163(19) 0.0222(6) Uani 1 1 d .
H30A H 1.2764 1.9093 0.9500 0.027 Uiso 1 1 calc R
H30B H 1.3047 1.8318 0.9780 0.027 Uiso 1 1 calc R
C321 C 1.4413(2) 1.9633(2) 0.98322(18) 0.0230(6) Uani 1 1 d .
C322 C 1.4989(3) 1.9101(3) 0.94739(19) 0.0275(7) Uani 1 1 d .
H322 H 1.4643 1.8369 0.9283 0.033 Uiso 1 1 calc R
C323 C 1.6061(3) 1.9641(3) 0.9398(2) 0.0298(7) Uani 1 1 d .
C324 C 1.6569(3) 2.0694(3) 0.9665(2) 0.0300(7) Uani 1 1 d .
H324 H 1.7307 2.1047 0.9600 0.036 Uiso 1 1 calc R
C325 C 1.6032(2) 2.1265(2) 1.00328(19) 0.0241(6) Uani 1 1 d .
C326 C 1.4936(2) 2.0719(2) 1.01255(18) 0.0226(6) Uani 1 1 d .
C327 C 1.6610(3) 2.2410(3) 1.0329(2) 0.0286(7) Uani 1 1 d .
C328 C 1.7706(3) 2.2962(3) 1.0737(2) 0.0386(8) Uani 1 1 d .
H328 H 1.8077 2.2603 1.0833 0.046 Uiso 1 1 calc R
C329 C 1.8246(4) 2.4022(3) 1.0999(3) 0.0563(12) Uani 1 1 d .
H329 H 1.8990 2.4387 1.1274 0.068 Uiso 1 1 calc R
C330 C 1.7728(4) 2.4561(3) 1.0869(3) 0.0621(13) Uani 1 1 d .
H330 H 1.8105 2.5293 1.1061 0.075 Uiso 1 1 calc R
C331 C 1.6655(3) 2.4027(3) 1.0455(3) 0.0530(11) Uani 1 1 d .
H331 H 1.6294 2.4394 1.0358 0.064 Uiso 1 1 calc R
C332 C 1.6104(3) 2.2968(3) 1.0184(3) 0.0384(8) Uani 1 1 d .
H332 H 1.5369 2.2610 0.9893 0.046 Uiso 1 1 calc R
Br41 Br 0.89264(4) 1.60961(3) 0.62708(2) 0.05924(13) Uani 1 1 d .
Br42 Br 0.72508(4) 2.24733(4) 1.26788(3) 0.05688(13) Uani 1 1 d .
N401 N 0.99559(19) 2.01672(19) 0.95255(15) 0.0198(5) Uani 1 1 d .
N402 N 1.1181(2) 2.18220(19) 1.09845(15) 0.0199(5) Uani 1 1 d .
H402 H 1.1940 2.2201 1.1103 0.024 Uiso 1 1 calc R
C401 C 0.9801(2) 2.1093(2) 0.96739(18) 0.0213(6) Uani 1 1 d .
H401 H 0.9190 2.1029 1.0003 0.026 Uiso 1 1 calc R
C402 C 0.9531(3) 2.1259(2) 0.8859(2) 0.0257(7) Uani 1 1 d .
H42A H 1.0094 2.1261 0.8499 0.031 Uiso 1 1 calc R
H42B H 0.8816 2.0681 0.8529 0.031 Uiso 1 1 calc R
C403 C 0.9485(3) 2.2281(2) 0.9070(2) 0.0283(7) Uani 1 1 d .
H43A H 0.9374 2.2392 0.8532 0.034 Uiso 1 1 calc R
H43B H 0.8854 2.2241 0.9358 0.034 Uiso 1 1 calc R
C404 C 1.0526(3) 2.3189(3) 0.9642(2) 0.0322(7) Uani 1 1 d .
H44A H 1.0448 2.3826 0.9794 0.039 Uiso 1 1 calc R
H44B H 1.1146 2.3280 0.9328 0.039 Uiso 1 1 calc R
C405 C 1.0770(3) 2.3020(2) 1.0460(2) 0.0259(7) Uani 1 1 d .
H45A H 1.1466 2.3609 1.0813 0.031 Uiso 1 1 calc R
H45B H 1.0179 2.2981 1.0797 0.031 Uiso 1 1 calc R
C406 C 1.0856(2) 2.2027(2) 1.02330(18) 0.0207(6) Uani 1 1 d .
H406 H 1.1444 2.2095 0.9879 0.025 Uiso 1 1 calc R
C407 C 0.9605(3) 1.9441(2) 0.8799(2) 0.0270(7) Uani 1 1 d .
H407 H 0.9258 1.9528 0.8359 0.032 Uiso 1 1 calc R
C408 C 0.9689(2) 1.8490(2) 0.85820(19) 0.0247(6) Uani 1 1 d .
C409 C 1.0049(2) 1.8180(2) 0.91785(19) 0.0239(6) Uani 1 1 d .
C410 C 1.0075(2) 1.7224(2) 0.8889(2) 0.0261(7) Uani 1 1 d .
C411 C 0.9749(3) 1.6619(3) 0.8023(2) 0.0350(8) Uani 1 1 d .
H411 H 0.9769 1.5980 0.7824 0.042 Uiso 1 1 calc R
C412 C 0.9394(3) 1.6945(3) 0.7450(2) 0.0355(8) Uani 1 1 d .
C413 C 0.9356(3) 1.7854(3) 0.7717(2) 0.0342(8) Uani 1 1 d .
H413 H 0.9103 1.8060 0.7316 0.041 Uiso 1 1 calc R
C414 C 1.0449(3) 1.6839(2) 0.9479(2) 0.0289(7) Uani 1 1 d .
C415 C 1.0095(3) 1.6875(3) 1.0260(2) 0.0346(8) Uani 1 1 d .
H415 H 0.9643 1.7191 1.0443 0.042 Uiso 1 1 calc R
C416 C 1.0401(3) 1.6452(3) 1.0768(3) 0.0429(9) Uani 1 1 d .
H416 H 1.0155 1.6477 1.1298 0.052 Uiso 1 1 calc R
C417 C 1.1059(4) 1.5994(3) 1.0511(3) 0.0524(11) Uani 1 1 d .
H417 H 1.1257 1.5696 1.0858 0.063 Uiso 1 1 calc R
C418 C 1.1426(4) 1.5971(3) 0.9754(3) 0.0525(11) Uani 1 1 d .
H418 H 1.1893 1.5669 0.9582 0.063 Uiso 1 1 calc R
C419 C 1.1121(3) 1.6386(3) 0.9236(3) 0.0412(9) Uani 1 1 d .
H419 H 1.1376 1.6360 0.8709 0.049 Uiso 1 1 calc R
C420 C 1.0838(3) 2.2201(2) 1.18065(19) 0.0247(7) Uani 1 1 d .
H40A H 1.1074 2.2946 1.1954 0.030 Uiso 1 1 calc R
H40B H 1.1226 2.2127 1.2260 0.030 Uiso 1 1 calc R
C421 C 0.9630(3) 2.1659(3) 1.18067(18) 0.0244(7) Uani 1 1 d .
C422 C 0.9093(3) 2.2223(3) 1.2152(2) 0.0301(7) Uani 1 1 d .
H422 H 0.9469 2.2956 1.2358 0.036 Uiso 1 1 calc R
C423 C 0.7991(3) 2.1696(3) 1.2193(2) 0.0363(8) Uani 1 1 d .
C424 C 0.7441(3) 2.0648(3) 1.1889(2) 0.0358(8) Uani 1 1 d .
H424 H 0.6687 2.0314 1.1920 0.043 Uiso 1 1 calc R
C425 C 0.7949(3) 2.0046(3) 1.1533(2) 0.0290(7) Uani 1 1 d .
C426 C 0.9079(3) 2.0581(2) 1.15092(19) 0.0229(6) Uani 1 1 d .
C427 C 0.7335(3) 1.8909(3) 1.1218(2) 0.0318(7) Uani 1 1 d .
C428 C 0.6241(3) 1.8393(3) 1.0823(2) 0.0409(9) Uani 1 1 d .
H428 H 0.5892 1.8784 1.0760 0.049 Uiso 1 1 calc R
C429 C 0.5652(3) 1.7329(3) 1.0520(3) 0.0496(11) Uani 1 1 d .
H429 H 0.4906 1.6999 1.0260 0.059 Uiso 1 1 calc R
C430 C 0.6140(3) 1.6750(3) 1.0592(3) 0.0540(11) Uani 1 1 d .
H430 H 0.5739 1.6018 1.0379 0.065 Uiso 1 1 calc R
C431 C 0.7216(3) 1.7238(3) 1.0978(4) 0.0619(13) Uani 1 1 d .
H431 H 0.7560 1.6837 1.1025 0.074 Uiso 1 1 calc R
C432 C 0.7810(3) 1.8303(3) 1.1298(3) 0.0520(11) Uani 1 1 d .
H432 H 0.8548 1.8624 1.1574 0.062 Uiso 1 1 calc R

loop_
_atom_site_aniso_label
_atom_site_aniso_U_11
_atom_site_aniso_U_22
_atom_site_aniso_U_33
_atom_site_aniso_U_23
_atom_site_aniso_U_13
_atom_site_aniso_U_12
Ti1 0.0197(3) 0.0231(3) 0.0187(2) 0.0089(2) 0.0030(2) 0.0105(2)
Ti2 0.0198(3) 0.0201(3) 0.0197(2) 0.0074(2) 0.0007(2) 0.0092(2)
O1 0.0245(11) 0.0293(12) 0.0184(10) 0.0102(9) 0.0020(8) 0.0137(9)
O2 0.0215(10) 0.0292(12) 0.0181(10) 0.0084(9) 0.0037(8) 0.0138(9)
O3 0.0265(11) 0.0242(11) 0.0259(11) 0.0102(9) 0.0021(9) 0.0116(9)
O4 0.0245(11) 0.0342(13) 0.0274(11) 0.0106(10) 0.0094(9) 0.0153(10)
O5 0.0261(11) 0.0190(11) 0.0305(11) 0.0113(9) -0.0019(9) 0.0073(9)
O6 0.0214(11) 0.0223(11) 0.0264(11) 0.0052(9) 0.0031(9) 0.0086(9)
Br11 0.1053(4) 0.0477(3) 0.0587(3) 0.0328(2) 0.0136(3) 0.0460(3)
Br12 0.0303(2) 0.0955(4) 0.0525(3) 0.0411(3) 0.01417(18) 0.0053(2)
N101 0.0224(13) 0.0273(14) 0.0249(13) 0.0109(11) 0.0018(10) 0.0116(11)
N102 0.0235(13) 0.0272(14) 0.0237(13) 0.0099(11) 0.0016(10) 0.0126(11)
C101 0.0281(16) 0.0309(17) 0.0213(15) 0.0069(13) 0.0026(12) 0.0164(14)
C102 0.0362(19) 0.0369(19) 0.0213(16) 0.0102(14) -0.0014(14) 0.0104(16)
C103 0.050(2) 0.045(2) 0.0277(18) 0.0044(17) -0.0086(16) 0.0189(19)
C104 0.048(2) 0.032(2) 0.044(2) 0.0057(17) -0.0114(18) 0.0024(18)
C105 0.046(2) 0.030(2) 0.0347(19) 0.0091(16) -0.0066(17) 0.0070(17)
C106 0.0265(16) 0.0299(17) 0.0209(15) 0.0090(13) -0.0011(12) 0.0112(14)
C107 0.047(2) 0.037(2) 0.0272(17) 0.0117(15) -0.0002(15) 0.0218(17)
C108 0.044(2) 0.0316(19) 0.0321(18) 0.0149(15) 0.0032(15) 0.0196(16)
C109 0.0301(17) 0.0258(17) 0.0291(16) 0.0117(13) 0.0095(13) 0.0156(14)
C110 0.0338(18) 0.0297(18) 0.0314(17) 0.0140(14) 0.0098(14) 0.0173(15)
C111 0.053(2) 0.0271(19) 0.049(2) 0.0164(17) 0.0142(18) 0.0225(17)
C112 0.063(3) 0.034(2) 0.041(2) 0.0217(17) 0.0108(18) 0.0295(19)
C113 0.057(2) 0.038(2) 0.037(2) 0.0214(17) 0.0028(17) 0.0219(19)
C114 0.040(2) 0.0266(18) 0.0331(18) 0.0068(14) 0.0073(15) 0.0188(16)
C115 0.0347(19) 0.0322(19) 0.039(2) 0.0092(16) 0.0098(16) 0.0112(16)
C116 0.051(2) 0.047(2) 0.037(2) 0.0082(18) 0.0086(18) 0.020(2)
C117 0.048(2) 0.047(3) 0.047(2) -0.004(2) -0.005(2) 0.021(2)
C118 0.039(2) 0.031(2) 0.066(3) 0.006(2) 0.001(2) 0.0087(17)
C119 0.039(2) 0.033(2) 0.048(2) 0.0131(17) 0.0066(17) 0.0101(17)
C120 0.0340(18) 0.0327(18) 0.0289(17) 0.0171(15) 0.0036(14) 0.0124(15)
C121 0.0370(19) 0.042(2) 0.0196(15) 0.0170(15) 0.0046(14) 0.0155(16)
C122 0.036(2) 0.048(2) 0.0255(17) 0.0216(16) 0.0046(15) 0.0095(17)
C123 0.0250(18) 0.060(3) 0.0287(18) 0.0213(18) 0.0059(14) 0.0056(18)
C124 0.0258(18) 0.075(3) 0.0215(16) 0.0182(18) 0.0085(14) 0.0205(19)
C125 0.0311(18) 0.049(2) 0.0190(15) 0.0130(15) 0.0073(13) 0.0178(16)
C126 0.0227(16) 0.040(2) 0.0172(14) 0.0128(14) 0.0041(12) 0.0113(15)
C127 0.0279(17) 0.052(2) 0.0195(15) 0.0079(15) 0.0096(13) 0.0220(17)
C128 0.039(2) 0.066(3) 0.044(2) 0.010(2) 0.0068(17) 0.035(2)
C129 0.065(3) 0.073(3) 0.064(3) 0.016(3) 0.012(2) 0.050(3)
C130 0.063(3) 0.060(3) 0.067(3) 0.005(2) 0.019(2) 0.040(3)
C131 0.042(2) 0.056(3) 0.055(3) -0.003(2) 0.006(2) 0.022(2)
C132 0.038(2) 0.053(2) 0.039(2) 0.0051(18) 0.0053(16) 0.0270(19)
Br21 0.0854(3) 0.0337(2) 0.0426(2) 0.02194(17) -0.0011(2) 0.0219(2)
Br22 0.0421(2) 0.0683(3) 0.0784(3) 0.0224(3) 0.0312(2) 0.0014(2)
N201 0.0209(13) 0.0216(13) 0.0245(13) 0.0071(11) -0.0010(10) 0.0091(11)
N202 0.0230(13) 0.0213(13) 0.0198(12) 0.0070(10) 0.0008(10) 0.0117(11)
C201 0.0207(15) 0.0263(16) 0.0221(14) 0.0085(12) 0.0003(12) 0.0114(13)
C202 0.0352(19) 0.0296(18) 0.0289(17) 0.0110(14) -0.0048(14) 0.0123(15)
C203 0.038(2) 0.040(2) 0.0301(18) 0.0076(16) -0.0125(15) 0.0092(17)
C204 0.0370(19) 0.0265(18) 0.0302(17) 0.0042(14) -0.0069(15) 0.0062(15)
C205 0.0315(18) 0.0226(17) 0.0310(17) 0.0074(14) -0.0002(14) 0.0080(14)
C206 0.0246(15) 0.0238(16) 0.0204(14) 0.0064(12) 0.0020(12) 0.0116(13)
C207 0.0274(16) 0.0301(17) 0.0223(15) 0.0085(13) 0.0005(12) 0.0144(14)
C208 0.0293(16) 0.0252(16) 0.0263(16) 0.0109(13) 0.0069(13) 0.0137(14)
C209 0.0257(16) 0.0239(16) 0.0227(15) 0.0115(13) 0.0049(12) 0.0124(13)
C210 0.0324(18) 0.0270(17) 0.0274(16) 0.0084(14) 0.0044(14) 0.0133(15)
C211 0.041(2) 0.0249(18) 0.0360(18) 0.0151(15) 0.0039(15) 0.0097(15)
C212 0.051(2) 0.0283(18) 0.0341(18) 0.0173(15) 0.0080(16) 0.0204(17)
C213 0.042(2) 0.0331(19) 0.0259(17) 0.0106(15) -0.0008(15) 0.0182(16)
C214 0.0325(18) 0.0216(16) 0.0373(18) 0.0093(14) -0.0006(14) 0.0108(14)
C215 0.039(2) 0.0246(17) 0.0313(18) 0.0096(14) -0.0026(15) 0.0093(15)
C216 0.073(3) 0.034(2) 0.035(2) 0.0094(17) -0.010(2) 0.021(2)
C217 0.066(3) 0.033(2) 0.046(2) 0.0060(18) -0.023(2) 0.010(2)
C218 0.047(2) 0.034(2) 0.079(3) 0.020(2) -0.017(2) 0.0031(19)
C219 0.038(2) 0.036(2) 0.055(2) 0.0203(19) 0.0005(18) 0.0069(17)
C220 0.0333(18) 0.0246(17) 0.0279(16) 0.0127(14) 0.0029(14) 0.0113(14)
C221 0.0288(17) 0.0281(17) 0.0278(16) 0.0110(14) 0.0053(13) 0.0114(14)
C222 0.039(2) 0.0324(19) 0.0321(18) 0.0144(15) 0.0123(15) 0.0075(16)
C223 0.033(2) 0.046(2) 0.046(2) 0.0193(19) 0.0168(17) 0.0066(18)
C224 0.032(2) 0.050(2) 0.038(2) 0.0130(18) 0.0117(16) 0.0184(18)
C225 0.0281(17) 0.0384(19) 0.0226(15) 0.0069(14) 0.0038(13) 0.0169(15)
C226 0.0251(17) 0.0315(18) 0.0227(15) 0.0112(13) 0.0033(12) 0.0136(14)
C227 0.0314(18) 0.0382(19) 0.0310(17) 0.0083(15) 0.0043(14) 0.0230(16)
C228 0.060(3) 0.056(3) 0.039(2) 0.0105(19) 0.0135(19) 0.038(2)
C229 0.088(4) 0.054(3) 0.049(3) -0.002(2) 0.013(3) 0.045(3)
C230 0.082(3) 0.041(2) 0.058(3) 0.006(2) 0.002(3) 0.033(2)
C231 0.061(3) 0.040(2) 0.054(2) 0.0157(19) 0.008(2) 0.029(2)
C232 0.050(2) 0.039(2) 0.0336(18) 0.0086(16) 0.0035(16) 0.0289(18)
Ti11 0.0144(2) 0.0198(3) 0.0198(2) 0.0076(2) 0.00241(19) 0.0078(2)
Ti12 0.0145(2) 0.0176(2) 0.0191(2) 0.0061(2) 0.00164(19) 0.0077(2)
O11 0.0186(10) 0.0270(11) 0.0176(10) 0.0106(8) 0.0045(8) 0.0105(9)
O12 0.0165(10) 0.0236(11) 0.0186(10) 0.0095(8) 0.0033(8) 0.0093(8)
O13 0.0202(10) 0.0176(10) 0.0308(11) 0.0073(9) -0.0014(9) 0.0067(9)
O14 0.0196(10) 0.0249(11) 0.0326(12) 0.0136(10) 0.0096(9) 0.0107(9)
O15 0.0277(11) 0.0215(11) 0.0213(10) 0.0060(9) 0.0033(9) 0.0132(9)
O16 0.0179(10) 0.0221(11) 0.0323(12) 0.0090(9) 0.0072(9) 0.0112(9)
Br31 0.0936(4) 0.0337(2) 0.0970(4) 0.0000(2) -0.0621(4) 0.0002(3)
Br32 0.0435(2) 0.0532(2) 0.0515(2) 0.01617(19) 0.02424(18) 0.03343(19)
N301 0.0207(12) 0.0219(13) 0.0203(12) 0.0068(10) 0.0042(10) 0.0105(11)
N302 0.0164(12) 0.0226(13) 0.0206(12) 0.0079(10) 0.0036(10) 0.0073(10)
C301 0.0203(15) 0.0235(15) 0.0246(15) 0.0115(12) 0.0046(12) 0.0103(12)
C302 0.0298(17) 0.0304(17) 0.0229(15) 0.0112(13) 0.0032(13) 0.0149(14)
C303 0.0388(19) 0.0366(19) 0.0273(16) 0.0182(15) 0.0053(14) 0.0200(16)
C304 0.0399(19) 0.0330(19) 0.0317(17) 0.0159(15) 0.0042(15) 0.0217(16)
C305 0.0362(18) 0.0265(17) 0.0259(16) 0.0093(14) 0.0015(14) 0.0149(15)
C306 0.0173(14) 0.0244(15) 0.0208(14) 0.0102(12) 0.0037(11) 0.0100(12)
C307 0.0277(17) 0.0299(17) 0.0242(15) 0.0070(13) -0.0025(13) 0.0145(14)
C308 0.0251(16) 0.0254(16) 0.0277(16) 0.0028(13) 0.0002(13) 0.0118(13)
C309 0.0199(15) 0.0230(15) 0.0265(15) 0.0036(12) 0.0024(12) 0.0120(13)
C310 0.0279(17) 0.0231(16) 0.0351(18) 0.0050(14) 0.0018(14) 0.0119(14)
C311 0.038(2) 0.0194(17) 0.050(2) 0.0039(15) -0.0044(17) 0.0104(15)
C312 0.040(2) 0.0245(18) 0.045(2) -0.0089(16) -0.0195(17) 0.0089(16)
C313 0.043(2) 0.0295(19) 0.0368(19) 0.0011(15) -0.0087(16) 0.0184(17)
C314 0.0263(17) 0.0252(17) 0.0370(18) 0.0113(14) 0.0052(14) 0.0121(14)
C315 0.0233(16) 0.0259(17) 0.0422(19) 0.0148(15) 0.0098(14) 0.0111(14)
C316 0.0315(18) 0.0343(19) 0.0377(19) 0.0172(16) 0.0046(15) 0.0097(15)
C317 0.0328(19) 0.034(2) 0.055(2) 0.0277(19) 0.0025(17) 0.0117(16)
C318 0.039(2) 0.0281(19) 0.067(3) 0.0238(18) 0.0107(19) 0.0192(16)
C319 0.0359(19) 0.0230(17) 0.048(2) 0.0088(15) 0.0050(16) 0.0128(15)
C320 0.0193(15) 0.0235(15) 0.0197(14) 0.0066(12) 0.0020(12) 0.0073(12)
C321 0.0245(16) 0.0301(17) 0.0190(14) 0.0103(13) 0.0052(12) 0.0154(14)
C322 0.0333(18) 0.0305(17) 0.0200(15) 0.0067(13) 0.0053(13) 0.0175(15)
C323 0.0305(18) 0.041(2) 0.0253(16) 0.0114(15) 0.0097(14) 0.0234(16)
C324 0.0223(16) 0.043(2) 0.0285(16) 0.0153(15) 0.0105(13) 0.0163(15)
C325 0.0201(15) 0.0312(17) 0.0201(14) 0.0106(13) 0.0035(12) 0.0103(13)
C326 0.0174(14) 0.0343(17) 0.0185(14) 0.0093(13) 0.0027(11) 0.0141(13)
C327 0.0235(16) 0.0324(18) 0.0257(16) 0.0109(14) 0.0098(13) 0.0089(14)
C328 0.0320(19) 0.042(2) 0.0338(19) 0.0116(16) 0.0038(15) 0.0123(17)
C329 0.035(2) 0.043(2) 0.059(3) 0.008(2) -0.0009(19) -0.0010(19)
C330 0.052(3) 0.030(2) 0.084(3) 0.009(2) 0.020(2) 0.009(2)
C331 0.044(2) 0.039(2) 0.085(3) 0.030(2) 0.029(2) 0.021(2)
C332 0.0276(18) 0.038(2) 0.051(2) 0.0183(18) 0.0154(16) 0.0141(16)
Br41 0.0952(4) 0.0377(2) 0.02705(19) -0.00449(16) 0.0033(2) 0.0270(2)
Br42 0.0674(3) 0.0664(3) 0.0785(3) 0.0410(3) 0.0489(3) 0.0552(3)
N401 0.0164(12) 0.0184(12) 0.0245(13) 0.0083(10) 0.0025(10) 0.0077(10)
N402 0.0163(12) 0.0201(12) 0.0220(12) 0.0073(10) 0.0022(9) 0.0075(10)
C401 0.0219(15) 0.0217(15) 0.0213(14) 0.0076(12) 0.0006(11) 0.0111(12)
C402 0.0289(16) 0.0277(16) 0.0251(15) 0.0108(13) 0.0021(13) 0.0163(14)
C403 0.0317(17) 0.0292(17) 0.0331(17) 0.0172(14) 0.0037(14) 0.0179(14)
C404 0.0368(19) 0.0248(17) 0.0385(19) 0.0167(15) 0.0071(15) 0.0136(15)
C405 0.0242(16) 0.0216(15) 0.0310(16) 0.0089(13) 0.0025(13) 0.0102(13)
C406 0.0171(14) 0.0209(15) 0.0218(14) 0.0079(12) 0.0033(11) 0.0067(12)
C407 0.0287(17) 0.0260(16) 0.0248(15) 0.0056(13) -0.0012(13) 0.0139(14)
C408 0.0231(15) 0.0231(15) 0.0217(15) 0.0032(12) 0.0020(12) 0.0088(13)
C409 0.0164(14) 0.0214(15) 0.0285(16) 0.0067(13) 0.0049(12) 0.0057(12)
C410 0.0231(15) 0.0217(16) 0.0320(16) 0.0073(13) 0.0086(13) 0.0106(13)
C411 0.042(2) 0.0193(16) 0.0370(19) 0.0056(14) 0.0126(16) 0.0114(15)
C412 0.043(2) 0.0259(17) 0.0231(16) -0.0017(13) 0.0033(14) 0.0106(15)
C413 0.040(2) 0.0309(18) 0.0260(17) 0.0052(14) 0.0005(14) 0.0152(16)
C414 0.0296(17) 0.0143(14) 0.0362(17) 0.0048(13) 0.0021(14) 0.0075(13)
C415 0.0373(19) 0.0241(17) 0.0419(19) 0.0104(15) 0.0060(15) 0.0148(15)
C416 0.053(2) 0.0270(19) 0.044(2) 0.0152(16) 0.0040(18) 0.0128(17)
C417 0.060(3) 0.027(2) 0.066(3) 0.0147(19) -0.012(2) 0.0192(19)
C418 0.056(3) 0.034(2) 0.073(3) 0.012(2) 0.003(2) 0.030(2)
C419 0.048(2) 0.0315(19) 0.047(2) 0.0079(17) 0.0076(18) 0.0252(18)
C420 0.0273(16) 0.0211(16) 0.0198(15) 0.0020(12) 0.0008(12) 0.0101(13)
C421 0.0283(16) 0.0324(17) 0.0164(14) 0.0084(13) 0.0059(12) 0.0177(14)
C422 0.0390(19) 0.0310(18) 0.0292(17) 0.0132(14) 0.0144(15) 0.0220(16)
C423 0.042(2) 0.049(2) 0.043(2) 0.0276(18) 0.0254(17) 0.0349(19)
C424 0.0313(18) 0.051(2) 0.044(2) 0.0280(18) 0.0192(16) 0.0274(18)
C425 0.0242(16) 0.0394(19) 0.0324(17) 0.0197(15) 0.0108(13) 0.0179(15)
C426 0.0254(16) 0.0299(17) 0.0202(14) 0.0117(13) 0.0071(12) 0.0167(14)
C427 0.0242(17) 0.0343(19) 0.0421(19) 0.0176(16) 0.0157(15) 0.0151(15)
C428 0.0307(19) 0.054(2) 0.044(2) 0.0288(19) 0.0080(16) 0.0173(18)
C429 0.030(2) 0.052(3) 0.056(3) 0.024(2) -0.0011(18) 0.0075(19)
C430 0.043(2) 0.037(2) 0.071(3) 0.019(2) 0.023(2) 0.0097(19)
C431 0.035(2) 0.037(2) 0.118(4) 0.032(3) 0.026(2) 0.0177(19)
C432 0.0243(18) 0.040(2) 0.094(3) 0.031(2) 0.013(2) 0.0120(17)

loop_
_atom_type_symbol
_atom_type_description
_atom_type_scat_dispersion_real
_atom_type_scat_dispersion_imag
_atom_type_scat_source
C C 0.0033 0.0016 'International Tables Vol C Tables 4.2.6.8 and 6.1.1.4'
H H 0.0000 0.0000 'International Tables Vol C Tables 4.2.6.8 and 6.1.1.4'
N N 0.0061 0.0033 'International Tables Vol C Tables 4.2.6.8 and 6.1.1.4'
O O 0.0106 0.0060 'International Tables Vol C Tables 4.2.6.8 and 6.1.1.4'
Ti Ti 0.2776 0.4457 'International Tables Vol C Tables 4.2.6.8 and 6.1.1.4'
Br Br -0.2901 2.4595 'International Tables Vol C Tables 4.2.6.8 and 6.1.1.4'

loop_
_geom_angle_atom_site_label_1
_geom_angle_atom_site_label_2
_geom_angle_atom_site_label_3
_geom_angle
O1 Ti1 O4 101.51(10)
O1 Ti1 O3 100.86(10)
O4 Ti1 O3 97.90(10)
O1 Ti1 O2 82.86(9)
O4 Ti1 O2 164.53(10)
O3 Ti1 O2 95.80(9)
O1 Ti1 N102 98.72(10)
O4 Ti1 N102 81.49(10)
O3 Ti1 N102 160.12(9)
O2 Ti1 N102 83.18(10)
O1 Ti1 N101 161.62(10)
O4 Ti1 N101 95.24(10)
O3 Ti1 N101 84.11(9)
O2 Ti1 N101 79.02(9)
N102 Ti1 N101 76.18(9)
O1 Ti1 Ti2 43.78(7)
O4 Ti1 Ti2 143.46(7)
O3 Ti1 Ti2 99.86(7)
O2 Ti1 Ti2 39.11(6)
N102 Ti1 Ti2 91.86(7)
N101 Ti1 Ti2 118.11(7)
O2 Ti2 O6 99.82(9)
O2 Ti2 O5 100.24(10)
O6 Ti2 O5 98.66(10)
O2 Ti2 O1 83.27(9)
O6 Ti2 O1 163.59(10)
O5 Ti2 O1 96.61(10)
O2 Ti2 N202 97.72(9)
O6 Ti2 N202 82.48(9)
O5 Ti2 N202 161.51(9)
O1 Ti2 N202 81.14(9)
O2 Ti2 N201 170.84(10)
O6 Ti2 N201 87.03(10)
O5 Ti2 N201 84.59(9)
O1 Ti2 N201 88.46(9)
N202 Ti2 N201 77.02(9)
O2 Ti2 Ti1 43.62(7)
O6 Ti2 Ti1 140.38(7)
O5 Ti2 Ti1 102.31(7)
O1 Ti2 Ti1 39.68(6)
N202 Ti2 Ti1 87.73(7)
N201 Ti2 Ti1 127.91(7)
Ti1 O1 Ti2 96.54(9)
Ti2 O2 Ti1 97.28(9)
C109 O3 Ti1 138.2(2)
C126 O4 Ti1 141.1(2)
C209 O5 Ti2 138.03(19)
C226 O6 Ti2 143.1(2)
C107 N101 C101 120.6(3)
C107 N101 Ti1 125.7(2)
C101 N101 Ti1 111.97(19)
C120 N102 C106 113.1(2)
C120 N102 Ti1 112.2(2)
C106 N102 Ti1 112.89(18)
C120 N102 H102 106.0
C106 N102 H102 106.0
Ti1 N102 H102 106.0
N101 C101 C102 117.0(3)
N101 C101 C106 107.3(2)
C102 C101 C106 111.3(3)
N101 C101 H101 106.9
C102 C101 H101 106.9
C106 C101 H101 106.9
C101 C102 C103 108.4(3)
C101 C102 H12A 110.0
C103 C102 H12A 110.0
C101 C102 H12B 110.0
C103 C102 H12B 110.0
H12A C102 H12B 108.4
C104 C103 C102 110.6(3)
C104 C103 H13A 109.5
C102 C103 H13A 109.5
C104 C103 H13B 109.5
C102 C103 H13B 109.5
H13A C103 H13B 108.1
C105 C104 C103 110.0(3)
C105 C104 H14A 109.7
C103 C104 H14A 109.7
C105 C104 H14B 109.7
C103 C104 H14B 109.7
H14A C104 H14B 108.2
C104 C105 C106 112.0(3)
C104 C105 H15A 109.2
C106 C105 H15A 109.2
C104 C105 H15B 109.2
C106 C105 H15B 109.2
H15A C105 H15B 107.9
N102 C106 C101 108.3(2)
N102 C106 C105 111.3(3)
C101 C106 C105 112.3(3)
N102 C106 H106 108.3
C101 C106 H106 108.3
C105 C106 H106 108.3
N101 C107 C108 125.7(3)
N101 C107 H107 117.1
C108 C107 H107 117.1
C113 C108 C109 120.3(3)
C113 C108 C107 116.4(3)
C109 C108 C107 123.3(3)
O3 C109 C108 121.7(3)
O3 C109 C110 119.2(3)
C108 C109 C110 119.1(3)
C111 C110 C109 118.7(3)
C111 C110 C114 119.4(3)
C109 C110 C114 121.9(3)
C112 C111 C110 121.3(3)
C112 C111 H111 119.3
C110 C111 H111 119.3
C113 C112 C111 121.1(3)
C113 C112 Br11 118.7(3)
C111 C112 Br11 120.2(3)
C112 C113 C108 119.5(3)
C112 C113 H113 120.2
C108 C113 H113 120.2
C119 C114 C115 118.2(3)
C119 C114 C110 120.0(3)
C115 C114 C110 121.7(3)
C116 C115 C114 120.5(4)
C116 C115 H115 119.7
C114 C115 H115 119.7
C115 C116 C117 120.5(4)
C115 C116 H116 119.8
C117 C116 H116 119.8
C118 C117 C116 119.4(4)
C118 C117 H117 120.3
C116 C117 H117 120.3
C117 C118 C119 120.7(4)
C117 C118 H118 119.7
C119 C118 H118 119.7
C114 C119 C118 120.7(4)
C114 C119 H119 119.7
C118 C119 H119 119.7
N102 C120 C121 111.2(3)
N102 C120 H10A 109.4
C121 C120 H10A 109.4
N102 C120 H10B 109.4
C121 C120 H10B 109.4
H10A C120 H10B 108.0
C122 C121 C126 120.5(3)
C122 C121 C120 120.5(3)
C126 C121 C120 119.1(3)
C121 C122 C123 119.5(4)
C121 C122 H122 120.2
C123 C122 H122 120.2
C124 C123 C122 121.1(3)
C124 C123 Br12 119.6(3)
C122 C123 Br12 119.3(3)
C123 C124 C125 120.7(4)
C123 C124 H124 119.6
C125 C124 H124 119.6
C124 C125 C126 117.7(4)
C124 C125 C127 121.3(3)
C126 C125 C127 121.0(3)
O4 C126 C121 120.2(3)
O4 C126 C125 119.3(3)
C121 C126 C125 120.5(3)
C132 C127 C128 117.6(4)
C132 C127 C125 121.9(3)
C128 C127 C125 120.5(3)
C129 C128 C127 120.2(4)
C129 C128 H128 119.9
C127 C128 H128 119.9
C130 C129 C128 121.0(4)
C130 C129 H129 119.5
C128 C129 H129 119.5
C131 C130 C129 119.8(5)
C131 C130 H130 120.1
C129 C130 H130 120.1
C130 C131 C132 120.1(4)
C130 C131 H131 119.9
C132 C131 H131 119.9
C127 C132 C131 121.3(4)
C127 C132 H132 119.4
C131 C132 H132 119.4
C207 N201 C201 121.4(3)
C207 N201 Ti2 124.5(2)
C201 N201 Ti2 114.14(18)
C220 N202 C206 118.3(2)
C220 N202 Ti2 114.36(19)
C206 N202 Ti2 110.69(17)
C220 N202 H202 103.8
C206 N202 H202 103.8
Ti2 N202 H202 103.8
N201 C201 C206 107.6(2)
N201 C201 C202 115.3(3)
C206 C201 C202 109.8(3)
N201 C201 H201 107.9
C206 C201 H201 107.9
C202 C201 H201 107.9
C203 C202 C201 112.5(3)
C203 C202 H22A 109.1
C201 C202 H22A 109.1
C203 C202 H22B 109.1
C201 C202 H22B 109.1
H22A C202 H22B 107.8
C204 C203 C202 111.7(3)
C204 C203 H23A 109.3
C202 C203 H23A 109.3
C204 C203 H23B 109.3
C202 C203 H23B 109.3
H23A C203 H23B 107.9
C203 C204 C205 111.0(3)
C203 C204 H24A 109.4
C205 C204 H24A 109.4
C203 C204 H24B 109.4
C205 C204 H24B 109.4
H24A C204 H24B 108.0
C206 C205 C204 109.3(3)
C206 C205 H25A 109.8
C204 C205 H25A 109.8
C206 C205 H25B 109.8
C204 C205 H25B 109.8
H25A C205 H25B 108.3
N202 C206 C205 114.1(2)
N202 C206 C201 111.0(2)
C205 C206 C201 111.7(3)
N202 C206 H206 106.5
C205 C206 H206 106.5
C201 C206 H206 106.5
N201 C207 C208 126.9(3)
N201 C207 H207 116.6
C208 C207 H207 116.6
C213 C208 C209 119.4(3)
C213 C208 C207 116.7(3)
C209 C208 C207 123.8(3)
O5 C209 C208 121.3(3)
O5 C209 C210 119.4(3)
C208 C209 C210 119.3(3)
C211 C210 C209 118.9(3)
C211 C210 C214 119.7(3)
C209 C210 C214 121.4(3)
C210 C211 C212 121.6(3)
C210 C211 H211 119.2
C212 C211 H211 119.2
C213 C212 C211 120.6(3)
C213 C212 Br21 119.8(3)
C211 C212 Br21 119.5(3)
C212 C213 C208 120.2(3)
C212 C213 H213 119.9
C208 C213 H213 119.9
C215 C214 C219 118.5(3)
C215 C214 C210 121.6(3)
C219 C214 C210 119.5(3)
C214 C215 C216 120.0(4)
C214 C215 H215 120.0
C216 C215 H215 120.0
C217 C216 C215 120.9(4)
C217 C216 H216 119.5
C215 C216 H216 119.5
C216 C217 C218 119.8(4)
C216 C217 H217 120.1
C218 C217 H217 120.1
C217 C218 C219 121.0(4)
C217 C218 H218 119.5
C219 C218 H218 119.5
C218 C219 C214 119.8(4)
C218 C219 H219 120.1
C214 C219 H219 120.1
N202 C220 C221 116.4(3)
N202 C220 H22C 108.2
C221 C220 H22C 108.2
N202 C220 H22D 108.2
C221 C220 H22D 108.2
H22C C220 H22D 107.3
C222 C221 C226 119.3(3)
C222 C221 C220 121.7(3)
C226 C221 C220 118.7(3)
C223 C222 C221 119.9(4)
C223 C222 H222 120.1
C221 C222 H222 120.1
C222 C223 C224 122.1(3)
C222 C223 Br22 118.9(3)
C224 C223 Br22 119.0(3)
C223 C224 C225 119.7(4)
C223 C224 H224 120.2
C225 C224 H224 120.2
C224 C225 C226 118.9(3)
C224 C225 C227 122.0(3)
C226 C225 C227 119.1(3)
O6 C226 C221 119.8(3)
O6 C226 C225 120.0(3)
C221 C226 C225 120.2(3)
C232 C227 C228 117.8(4)
C232 C227 C225 120.5(3)
C228 C227 C225 121.7(3)
C229 C228 C227 120.6(4)
C229 C228 H228 119.7
C227 C228 H228 119.7
C230 C229 C228 120.1(4)
C230 C229 H229 120.0
C228 C229 H229 120.0
C231 C230 C229 120.4(4)
C231 C230 H230 119.8
C229 C230 H230 119.8
C230 C231 C232 119.2(4)
C230 C231 H231 120.4
C232 C231 H231 120.4
C231 C232 C227 121.8(4)
C231 C232 H232 119.1
C227 C232 H232 119.1
O11 Ti11 O13 100.36(9)
O11 Ti11 O14 100.40(9)
O13 Ti11 O14 95.76(10)
O11 Ti11 O12 82.92(9)
O13 Ti11 O12 97.27(9)
O14 Ti11 O12 165.75(9)
O11 Ti11 N302 100.45(9)
O13 Ti11 N302 159.10(9)
O14 Ti11 N302 82.35(9)
O12 Ti11 N302 83.42(9)
O11 Ti11 N301 165.94(9)
O13 Ti11 N301 83.09(9)
O14 Ti11 N301 92.75(10)
O12 Ti11 N301 83.13(9)
N302 Ti11 N301 76.24(9)
O11 Ti11 Ti12 43.38(6)
O13 Ti11 Ti12 100.01(7)
O14 Ti11 Ti12 142.48(7)
O12 Ti11 Ti12 39.59(6)
N302 Ti11 Ti12 93.79(7)
N301 Ti11 Ti12 122.71(7)
O12 Ti12 O16 100.54(9)
O12 Ti12 O15 102.97(9)
O16 Ti12 O15 99.00(9)
O12 Ti12 O11 83.30(9)
O16 Ti12 O11 164.53(9)
O15 Ti12 O11 94.67(9)
O12 Ti12 N401 167.43(10)
O16 Ti12 N401 87.65(9)
O15 Ti12 N401 84.93(9)
O11 Ti12 N401 86.36(9)
O12 Ti12 N402 95.34(9)
O16 Ti12 N402 82.91(9)
O15 Ti12 N402 160.84(9)
O11 Ti12 N402 81.81(9)
N401 Ti12 N402 76.08(9)
O12 Ti12 Ti11 43.71(6)
O16 Ti12 Ti11 141.22(7)
O15 Ti12 Ti11 103.28(7)
O11 Ti12 Ti11 39.64(6)
N401 Ti12 Ti11 125.34(7)
N402 Ti12 Ti11 86.06(7)
Ti11 O11 Ti12 96.97(9)
Ti12 O12 Ti11 96.69(9)
C309 O13 Ti11 133.90(19)
C326 O14 Ti11 140.5(2)
C409 O15 Ti12 134.76(19)
C426 O16 Ti12 141.7(2)
C307 N301 C301 121.4(3)
C307 N301 Ti11 126.0(2)
C301 N301 Ti11 112.57(18)
C306 N302 C320 113.6(2)
C306 N302 Ti11 112.85(17)
C320 N302 Ti11 110.16(18)
C306 N302 H302 106.6
C320 N302 H302 106.6
Ti11 N302 H302 106.6
N301 C301 C302 115.8(3)
N301 C301 C306 106.2(2)
C302 C301 C306 111.2(2)
N301 C301 H301 107.8
C302 C301 H301 107.8
C306 C301 H301 107.8
C301 C302 C303 110.0(3)
C301 C302 H32A 109.7
C303 C302 H32A 109.7
C301 C302 H32B 109.7
C303 C302 H32B 109.7
H32A C302 H32B 108.2
C304 C303 C302 111.7(3)
C304 C303 H33A 109.3
C302 C303 H33A 109.3
C304 C303 H33B 109.3
C302 C303 H33B 109.3
H33A C303 H33B 107.9
C303 C304 C305 110.6(3)
C303 C304 H34A 109.5
C305 C304 H34A 109.5
C303 C304 H34B 109.5
C305 C304 H34B 109.5
H34A C304 H34B 108.1
C306 C305 C304 111.4(3)
C306 C305 H35A 109.3
C304 C305 H35A 109.3
C306 C305 H35B 109.3
C304 C305 H35B 109.3
H35A C305 H35B 108.0
N302 C306 C305 112.9(2)
N302 C306 C301 108.6(2)
C305 C306 C301 111.4(2)
N302 C306 H306 108.0
C305 C306 H306 108.0
C301 C306 H306 108.0
N301 C307 C308 125.0(3)
N301 C307 H307 117.5
C308 C307 H307 117.5
C313 C308 C309 118.7(3)
C313 C308 C307 118.1(3)
C309 C308 C307 123.1(3)
O13 C309 C310 119.2(3)
O13 C309 C308 120.6(3)
C310 C309 C308 120.2(3)
C311 C310 C309 118.8(3)
C311 C310 C314 120.0(3)
C309 C310 C314 121.2(3)
C312 C311 C310 120.7(3)
C312 C311 H311 119.6
C310 C311 H311 119.6
C311 C312 C313 120.9(3)
C311 C312 Br31 119.8(3)
C313 C312 Br31 119.3(3)
C312 C313 C308 120.6(3)
C312 C313 H313 119.7
C308 C313 H313 119.7
C319 C314 C315 118.0(3)
C319 C314 C310 120.5(3)
C315 C314 C310 121.5(3)
C316 C315 C314 120.7(3)
C316 C315 H315 119.7
C314 C315 H315 119.7
C315 C316 C317 120.5(4)
C315 C316 H316 119.7
C317 C316 H316 119.7
C318 C317 C316 119.7(3)
C318 C317 H317 120.2
C316 C317 H317 120.2
C317 C318 C319 120.6(3)
C317 C318 H318 119.7
C319 C318 H318 119.7
C318 C319 C314 120.5(4)
C318 C319 H319 119.7
C314 C319 H319 119.7
N302 C320 C321 111.8(2)
N302 C320 H30A 109.3
C321 C320 H30A 109.3
N302 C320 H30B 109.3
C321 C320 H30B 109.3
H30A C320 H30B 107.9
C322 C321 C326 119.8(3)
C322 C321 C320 120.3(3)
C326 C321 C320 119.9(3)
C323 C322 C321 119.7(3)
C323 C322 H322 120.2
C321 C322 H322 120.2
C324 C323 C322 120.9(3)
C324 C323 Br32 120.1(3)
C322 C323 Br32 119.1(3)
C323 C324 C325 121.8(3)
C323 C324 H324 119.1
C325 C324 H324 119.1
C324 C325 C326 117.8(3)
C324 C325 C327 120.6(3)
C326 C325 C327 121.5(3)
O14 C326 C321 119.2(3)
O14 C326 C325 120.9(3)
C321 C326 C325 119.9(3)
C332 C327 C328 117.9(3)
C332 C327 C325 121.7(3)
C328 C327 C325 120.3(3)
C329 C328 C327 120.3(4)
C329 C328 H328 119.8
C327 C328 H328 119.8
C330 C329 C328 121.1(4)
C330 C329 H329 119.5
C328 C329 H329 119.5
C329 C330 C331 119.3(4)
C329 C330 H330 120.4
C331 C330 H330 120.4
C332 C331 C330 120.5(4)
C332 C331 H331 119.8
C330 C331 H331 119.8
C331 C332 C327 121.0(4)
C331 C332 H332 119.5
C327 C332 H332 119.5
C407 N401 C401 120.9(3)
C407 N401 Ti12 124.4(2)
C401 N401 Ti12 114.71(17)
C420 N402 C406 118.3(2)
C420 N402 Ti12 112.29(19)
C406 N402 Ti12 112.32(17)
C420 N402 H402 104.0
C406 N402 H402 104.0
Ti12 N402 H402 104.0
N401 C401 C406 107.0(2)
N401 C401 C402 114.9(2)
C406 C401 C402 110.1(3)
N401 C401 H401 108.2
C406 C401 H401 108.2
C402 C401 H401 108.2
C403 C402 C401 111.5(3)
C403 C402 H42A 109.3
C401 C402 H42A 109.3
C403 C402 H42B 109.3
C401 C402 H42B 109.3
H42A C402 H42B 108.0
C404 C403 C402 111.7(3)
C404 C403 H43A 109.3
C402 C403 H43A 109.3
C404 C403 H43B 109.3
C402 C403 H43B 109.3
H43A C403 H43B 107.9
C403 C404 C405 111.1(3)
C403 C404 H44A 109.4
C405 C404 H44A 109.4
C403 C404 H44B 109.4
C405 C404 H44B 109.4
H44A C404 H44B 108.0
C406 C405 C404 109.8(3)
C406 C405 H45A 109.7
C404 C405 H45A 109.7
C406 C405 H45B 109.7
C404 C405 H45B 109.7
H45A C405 H45B 108.2
N402 C406 C405 114.6(2)
N402 C406 C401 110.2(2)
C405 C406 C401 111.6(2)
N402 C406 H406 106.6
C405 C406 H406 106.6
C401 C406 H406 106.6
N401 C407 C408 125.9(3)
N401 C407 H407 117.1
C408 C407 H407 117.1
C413 C408 C409 120.0(3)
C413 C408 C407 115.7(3)
C409 C408 C407 124.2(3)
O15 C409 C408 121.9(3)
O15 C409 C410 119.1(3)
C408 C409 C410 118.9(3)
C411 C410 C409 119.4(3)
C411 C410 C414 118.3(3)
C409 C410 C414 122.4(3)
C412 C411 C410 120.3(3)
C412 C411 H411 119.8
C410 C411 H411 119.8
C413 C412 C411 121.1(3)
C413 C412 Br41 119.1(3)
C411 C412 Br41 119.8(3)
C412 C413 C408 120.3(3)
C412 C413 H413 119.9
C408 C413 H413 119.9
C419 C414 C415 118.4(3)
C419 C414 C410 119.9(3)
C415 C414 C410 121.6(3)
C416 C415 C414 120.2(4)
C416 C415 H415 119.9
C414 C415 H415 119.9
C417 C416 C415 120.5(4)
C417 C416 H416 119.8
C415 C416 H416 119.8
C418 C417 C416 119.8(4)
C418 C417 H417 120.1
C416 C417 H417 120.1
C417 C418 C419 120.4(4)
C417 C418 H418 119.8
C419 C418 H418 119.8
C418 C419 C414 120.7(4)
C418 C419 H419 119.6
C414 C419 H419 119.6
N402 C420 C421 115.0(2)
N402 C420 H40A 108.5
C421 C420 H40A 108.5
N402 C420 H40B 108.5
C421 C420 H40B 108.5
H40A C420 H40B 107.5
C422 C421 C426 120.7(3)
C422 C421 C420 120.1(3)
C426 C421 C420 119.1(3)
C421 C422 C423 118.6(3)
C421 C422 H422 120.7
C423 C422 H422 120.7
C424 C423 C422 121.2(3)
C424 C423 Br42 120.1(3)
C422 C423 Br42 118.7(3)
C423 C424 C425 122.1(3)
C423 C424 H424 118.9
C425 C424 H424 118.9
C424 C425 C426 116.8(3)
C424 C425 C427 120.9(3)
C426 C425 C427 122.3(3)
O16 C426 C421 118.7(3)
O16 C426 C425 120.8(3)
C421 C426 C425 120.5(3)
C432 C427 C428 117.0(4)
C432 C427 C425 122.2(3)
C428 C427 C425 120.8(3)
C429 C428 C427 121.7(4)
C429 C428 H428 119.2
C427 C428 H428 119.2
C430 C429 C428 120.2(4)
C430 C429 H429 119.9
C428 C429 H429 119.9
C429 C430 C431 119.2(4)
C429 C430 H430 120.4
C431 C430 H430 120.4
C430 C431 C432 121.1(4)
C430 C431 H431 119.4
C432 C431 H431 119.4
C431 C432 C427 120.6(4)
C431 C432 H432 119.7
C427 C432 H432 119.7

loop_
_geom_bond_atom_site_label_1
_geom_bond_atom_site_label_2
_geom_bond_distance
Ti1 O1 1.795(2)
Ti1 O4 1.899(2)
Ti1 O3 1.902(2)
Ti1 O2 1.942(2)
Ti1 N102 2.214(3)
Ti1 N101 2.226(2)
Ti1 Ti2 2.7925(7)
Ti2 O2 1.776(2)
Ti2 O6 1.887(2)
Ti2 O5 1.911(2)
Ti2 O1 1.945(2)
Ti2 N202 2.230(3)
Ti2 N201 2.236(2)
O3 C109 1.318(4)
O4 C126 1.327(4)
O5 C209 1.321(4)
O6 C226 1.327(4)
Br11 C112 1.899(3)
Br12 C123 1.903(4)
N101 C107 1.268(4)
N101 C101 1.484(4)
N102 C120 1.485(4)
N102 C106 1.495(4)
N102 H102 0.9300
C101 C102 1.519(4)
C101 C106 1.519(5)
C101 H101 1.0000
C102 C103 1.536(5)
C102 H12A 0.9900
C102 H12B 0.9900
C103 C104 1.533(6)
C103 H13A 0.9900
C103 H13B 0.9900
C104 C105 1.520(5)
C104 H14A 0.9900
C104 H14B 0.9900
C105 C106 1.528(5)
C105 H15A 0.9900
C105 H15B 0.9900
C106 H106 1.0000
C107 C108 1.464(5)
C107 H107 0.9500
C108 C113 1.401(5)
C108 C109 1.405(5)
C109 C110 1.422(5)
C110 C111 1.385(5)
C110 C114 1.493(5)
C111 C112 1.374(6)
C111 H111 0.9500
C112 C113 1.370(6)
C113 H113 0.9500
C114 C119 1.391(5)
C114 C115 1.397(5)
C115 C116 1.386(5)
C115 H115 0.9500
C116 C117 1.386(6)
C116 H116 0.9500
C117 C118 1.366(7)
C117 H117 0.9500
C118 C119 1.391(6)
C118 H118 0.9500
C119 H119 0.9500
C120 C121 1.509(5)
C120 H10A 0.9900
C120 H10B 0.9900
C121 C122 1.375(5)
C121 C126 1.395(5)
C122 C123 1.392(6)
C122 H122 0.9500
C123 C124 1.381(6)
C124 C125 1.401(5)
C124 H124 0.9500
C125 C126 1.423(5)
C125 C127 1.462(5)
C127 C132 1.387(5)
C127 C128 1.404(5)
C128 C129 1.385(7)
C128 H128 0.9500
C129 C130 1.371(7)
C129 H129 0.9500
C130 C131 1.361(7)
C130 H130 0.9500
C131 C132 1.396(6)
C131 H131 0.9500
C132 H132 0.9500
Br21 C212 1.902(3)
Br22 C223 1.913(4)
N201 C207 1.276(4)
N201 C201 1.484(4)
N202 C220 1.496(4)
N202 C206 1.502(4)
N202 H202 0.9300
C201 C206 1.534(4)
C201 C202 1.536(4)
C201 H201 1.0000
C202 C203 1.524(5)
C202 H22A 0.9900
C202 H22B 0.9900
C203 C204 1.510(5)
C203 H23A 0.9900
C203 H23B 0.9900
C204 C205 1.532(5)
C204 H24A 0.9900
C204 H24B 0.9900
C205 C206 1.530(4)
C205 H25A 0.9900
C205 H25B 0.9900
C206 H206 1.0000
C207 C208 1.450(5)
C207 H207 0.9500
C208 C213 1.403(5)
C208 C209 1.416(4)
C209 C210 1.429(5)
C210 C211 1.375(5)
C210 C214 1.484(5)
C211 C212 1.383(5)
C211 H211 0.9500
C212 C213 1.377(5)
C213 H213 0.9500
C214 C215 1.394(5)
C214 C219 1.403(5)
C215 C216 1.397(5)
C215 H215 0.9500
C216 C217 1.356(7)
C216 H216 0.9500
C217 C218 1.374(7)
C217 H217 0.9500
C218 C219 1.386(6)
C218 H218 0.9500
C219 H219 0.9500
C220 C221 1.504(5)
C220 H22C 0.9900
C220 H22D 0.9900
C221 C222 1.386(5)
C221 C226 1.405(5)
C222 C223 1.368(6)
C222 H222 0.9500
C223 C224 1.375(6)
C224 C225 1.393(5)
C224 H224 0.9500
C225 C226 1.411(5)
C225 C227 1.487(5)
C227 C232 1.388(5)
C227 C228 1.392(5)
C228 C229 1.384(7)
C228 H228 0.9500
C229 C230 1.379(7)
C229 H229 0.9500
C230 C231 1.370(6)
C230 H230 0.9500
C231 C232 1.384(6)
C231 H231 0.9500
C232 H232 0.9500
Ti11 O11 1.7926(19)
Ti11 O13 1.900(2)
Ti11 O14 1.904(2)
Ti11 O12 1.940(2)
Ti11 N302 2.212(3)
Ti11 N301 2.223(2)
Ti11 Ti12 2.7889(7)
Ti12 O12 1.7897(19)
Ti12 O16 1.901(2)
Ti12 O15 1.917(2)
Ti12 O11 1.930(2)
Ti12 N401 2.226(2)
Ti12 N402 2.230(2)
O13 C309 1.331(4)
O14 C326 1.335(4)
O15 C409 1.325(4)
O16 C426 1.334(4)
Br31 C312 1.895(3)
Br32 C323 1.899(3)
N301 C307 1.265(4)
N301 C301 1.487(4)
N302 C306 1.492(4)
N302 C320 1.498(4)
N302 H302 0.9300
C301 C302 1.520(4)
C301 C306 1.537(4)
C301 H301 1.0000
C302 C303 1.527(5)
C302 H32A 0.9900
C302 H32B 0.9900
C303 C304 1.518(5)
C303 H33A 0.9900
C303 H33B 0.9900
C304 C305 1.531(4)
C304 H34A 0.9900
C304 H34B 0.9900
C305 C306 1.522(4)
C305 H35A 0.9900
C305 H35B 0.9900
C306 H306 1.0000
C307 C308 1.447(5)
C307 H307 0.9500
C308 C313 1.397(5)
C308 C309 1.416(4)
C309 C310 1.408(5)
C310 C311 1.398(5)
C310 C314 1.491(5)
C311 C312 1.376(5)
C311 H311 0.9500
C312 C313 1.376(6)
C313 H313 0.9500
C314 C319 1.393(5)
C314 C315 1.402(5)
C315 C316 1.377(5)
C315 H315 0.9500
C316 C317 1.381(5)
C316 H316 0.9500
C317 C318 1.367(6)
C317 H317 0.9500
C318 C319 1.390(5)
C318 H318 0.9500
C319 H319 0.9500
C320 C321 1.500(4)
C320 H30A 0.9900
C320 H30B 0.9900
C321 C322 1.396(4)
C321 C326 1.409(5)
C322 C323 1.376(5)
C322 H322 0.9500
C323 C324 1.366(5)
C324 C325 1.398(5)
C324 H324 0.9500
C325 C326 1.413(4)
C325 C327 1.486(5)
C327 C332 1.395(5)
C327 C328 1.401(5)
C328 C329 1.377(6)
C328 H328 0.9500
C329 C330 1.375(7)
C329 H329 0.9500
C330 C331 1.379(7)
C330 H330 0.9500
C331 C332 1.376(6)
C331 H331 0.9500
C332 H332 0.9500
Br41 C412 1.907(3)
Br42 C423 1.907(3)
N401 C407 1.274(4)
N401 C401 1.483(4)
N402 C420 1.488(4)
N402 C406 1.500(4)
N402 H402 0.9300
C401 C406 1.534(4)
C401 C402 1.537(4)
C401 H401 1.0000
C402 C403 1.535(4)
C402 H42A 0.9900
C402 H42B 0.9900
C403 C404 1.518(5)
C403 H43A 0.9900
C403 H43B 0.9900
C404 C405 1.534(5)
C404 H44A 0.9900
C404 H44B 0.9900
C405 C406 1.518(4)
C405 H45A 0.9900
C405 H45B 0.9900
C406 H406 1.0000
C407 C408 1.456(5)
C407 H407 0.9500
C408 C413 1.402(4)
C408 C409 1.404(4)
C409 C410 1.419(4)
C410 C411 1.394(5)
C410 C414 1.492(5)
C411 C412 1.387(5)
C411 H411 0.9500
C412 C413 1.357(5)
C413 H413 0.9500
C414 C419 1.386(5)
C414 C415 1.395(5)
C415 C416 1.385(5)
C415 H415 0.9500
C416 C417 1.377(6)
C416 H416 0.9500
C417 C418 1.367(7)
C417 H417 0.9500
C418 C419 1.386(6)
C418 H418 0.9500
C419 H419 0.9500
C420 C421 1.505(4)
C420 H40A 0.9900
C420 H40B 0.9900
C421 C422 1.380(5)
C421 C426 1.398(5)
C422 C423 1.392(5)
C422 H422 0.9500
C423 C424 1.358(6)
C424 C425 1.396(5)
C424 H424 0.9500
C425 C426 1.419(5)
C425 C427 1.476(5)
C427 C432 1.394(5)
C427 C428 1.395(5)
C428 C429 1.382(6)
C428 H428 0.9500
C429 C430 1.367(6)
C429 H429 0.9500
C430 C431 1.373(6)
C430 H430 0.9500
C431 C432 1.384(6)
C431 H431 0.9500
C432 H432 0.9500

loop_
_platon_squeeze_void_nr
_platon_squeeze_void_average_x
_platon_squeeze_void_average_y
_platon_squeeze_void_average_z
_platon_squeeze_void_volume
_platon_squeeze_void_count_electrons
_platon_squeeze_void_content
1 0.069 0.542 0.631 7 1 ' '
2 0.282 0.046 0.809 129 29 ' '
